data_7003596
loop_
_publ_author_name
'Li, Shun-Li'
'Lan, Ya-Qian'
'Ma, Jian-Fang'
'Yang, Jin'
'Liu, Jie'
'Fu, Yao-Mei'
'Su, Zhong-Min'

_publ_section_title
;
 Inorganic--organic hybrid materials with different dimensions
 constructed from copper--fluconazole metal--organic units and Keggin
 polyanion clusters
;
_journal_issue 15
_journal_name_full 'Dalton Transactions'
_journal_page_first 2015
_journal_page_last 2025
_journal_paper_doi 10.1039/b717376h
_journal_year 2008
_chemical_formula_sum 'C38 H60 Cu2 F4 N14 O44 Si W12'
_chemical_formula_weight 3854.37
_chemical_name_systematic
;
?
;
_space_group_IT_number 29
_symmetry_cell_setting orthorhombic
_symmetry_space_group_name_Hall 'P 2c -2ac'
_symmetry_space_group_name_H-M 'P c a 21'
_atom_sites_solution_hydrogens geom
_atom_sites_solution_primary direct
_atom_sites_solution_secondary difmap
_audit_creation_method SHELXL-97
_cell_angle_alpha 90.00
_cell_angle_beta 90.00
_cell_angle_gamma 90.00
_cell_formula_units_Z 4
_cell_length_a 23.9330(7)
_cell_length_b 14.0350(11)
_cell_length_c 22.7060(12)
_cell_measurement_temperature 293(2)
_cell_measurement_theta_max 28.3
_cell_measurement_theta_min 1.79
_cell_volume 7626.9(8)
_computing_cell_refinement 'SMART (Bruker, 1997)'
_computing_data_collection 'SMART (Bruker, 1997)'
_computing_data_reduction SAINT
_computing_molecular_graphics 'SHELXTL-PLUS (Sheldrick, 1990)'
_computing_publication_material SHELXL-97
_computing_structure_refinement 'SHELXL-97 (Sheldrick, 1997)'
_computing_structure_solution 'SHELXS-97(Sheldrick, 1997)'
_diffrn_ambient_temperature 293(2)
_diffrn_measured_fraction_theta_full 0.999
_diffrn_measured_fraction_theta_max 0.976
_diffrn_measurement_device_type 'Bruker APEX CCD area-detector'
_diffrn_measurement_method '\w scans'
_diffrn_radiation_monochromator graphite
_diffrn_radiation_source 'fine-focus sealed tube'
_diffrn_radiation_type MoK\a
_diffrn_radiation_wavelength 0.71069
_diffrn_reflns_av_R_equivalents 0.0730
_diffrn_reflns_av_sigmaI/netI 0.0765
_diffrn_reflns_limit_h_max 24
_diffrn_reflns_limit_h_min -31
_diffrn_reflns_limit_k_max 18
_diffrn_reflns_limit_k_min -13
_diffrn_reflns_limit_l_max 28
_diffrn_reflns_limit_l_min -27
_diffrn_reflns_number 45460
_diffrn_reflns_theta_full 25.00
_diffrn_reflns_theta_max 28.30
_diffrn_reflns_theta_min 1.79
_diffrn_standards_number 0
_exptl_absorpt_coefficient_mu 18.684
_exptl_absorpt_correction_T_max 0.058
_exptl_absorpt_correction_T_min 0.05
_exptl_absorpt_correction_type multi-scan
_exptl_absorpt_process_details 'SADABS(Sheldrick, 1996)'
_exptl_crystal_colour yellow
_exptl_crystal_density_diffrn 3.357
_exptl_crystal_density_method 'not measured'
_exptl_crystal_description column
_exptl_crystal_F_000 6936
_exptl_crystal_size_max 0.17
_exptl_crystal_size_mid 0.16
_exptl_crystal_size_min 0.16
_refine_diff_density_max 2.321
_refine_diff_density_min -2.573
_refine_diff_density_rms 0.275
_refine_ls_abs_structure_details 'Flack H D (1983), Acta Cryst. A39, 876-881'
_refine_ls_abs_structure_Flack -0.003(10)
_refine_ls_extinction_method none
_refine_ls_goodness_of_fit_ref 0.987
_refine_ls_hydrogen_treatment constr
_refine_ls_matrix_type full
_refine_ls_number_parameters 966
_refine_ls_number_reflns 17965
_refine_ls_number_restraints 8
_refine_ls_restrained_S_all 0.987
_refine_ls_R_factor_all 0.0612
_refine_ls_R_factor_gt 0.0483
_refine_ls_shift/su_max 0.002
_refine_ls_shift/su_mean 0.000
_refine_ls_structure_factor_coef Fsqd
_refine_ls_weighting_details 'calc w=1/[\s^2^(Fo^2^)+(0.0656P)^2^+0.0000P] where P=(Fo^2^+2Fc^2^)/3'
_refine_ls_weighting_scheme calc
_refine_ls_wR_factor_gt 0.1131
_refine_ls_wR_factor_ref 0.1208
_reflns_number_gt 14969
_reflns_number_total 17965
_reflns_threshold_expression >2sigma(I)
_cod_data_source_file b717376h.txt
_cod_data_source_block 4
_cod_original_sg_symbol_Hall P2c-2ac
_cod_original_sg_symbol_H-M Pca21
_cod_database_code 7003596

loop_
_symmetry_equiv_pos_as_xyz
'x, y, z'
'-x, -y, z+1/2'
'-x+1/2, y, z+1/2'
'x+1/2, -y, z'

loop_
_atom_site_label
_atom_site_type_symbol
_atom_site_fract_x
_atom_site_fract_y
_atom_site_fract_z
_atom_site_U_iso_or_equiv
_atom_site_adp_type
_atom_site_occupancy
_atom_site_symmetry_multiplicity
_atom_site_calc_flag
_atom_site_refinement_flags
_atom_site_disorder_assembly
_atom_site_disorder_group
Cu1 Cu 0.47594(10) 0.5105(2) 0.48712(13) 0.0652(7) Uani 1 1 d . . .
Cu2 Cu 0.46959(9) 0.97192(19) 0.47492(12) 0.0553(6) Uani 1 1 d . . .
W1 W 0.38962(2) 0.71324(4) 0.68167(3) 0.03102(13) Uani 1 1 d . . .
W2 W 0.64145(3) 0.64553(4) 0.69051(3) 0.02810(12) Uani 1 1 d . . .
W3 W 0.54293(3) 0.57663(4) 0.80575(3) 0.03436(15) Uani 1 1 d . . .
W4 W 0.62304(3) 0.85377(4) 0.61528(3) 0.02955(13) Uani 1 1 d . . .
W5 W 0.43077(3) 0.71889(4) 0.83574(3) 0.03745(16) Uani 1 1 d . . .
W6 W 0.50129(3) 0.56820(4) 0.65201(3) 0.03287(14) Uani 1 1 d . . .
W7 W 0.48299(3) 0.77496(5) 0.57462(3) 0.03557(15) Uani 1 1 d . . .
W8 W 0.54252(3) 1.01154(4) 0.79240(3) 0.03112(14) Uani 1 1 d . . .
W9 W 0.50336(3) 1.00434(4) 0.64725(3) 0.03305(14) Uani 1 1 d . . .
W10 W 0.66139(3) 0.85919(4) 0.76043(3) 0.03452(14) Uani 1 1 d . . .
W11 W 0.56186(3) 0.79058(4) 0.87368(3) 0.03421(15) Uani 1 1 d . . .
W12 W 0.41082(3) 0.94035(4) 0.75410(3) 0.03405(14) Uani 1 1 d . . .
Si1 Si 0.52439(17) 0.7879(2) 0.72321(17) 0.0184(6) Uani 1 1 d . . .
F1 F 0.3849(8) 0.6552(13) 0.4255(10) 0.127(7) Uani 1 1 d . . .
F2 F 0.2755(7) 0.8945(11) 0.3408(6) 0.086(4) Uani 1 1 d . . .
F3 F 0.7846(7) 0.6784(15) 0.3945(8) 0.117(6) Uani 1 1 d . . .
F4 F 0.7770(10) 0.4012(19) 0.2846(8) 0.162(9) Uani 1 1 d . . .
C1 C 0.3642(9) 1.016(2) 0.5417(11) 0.080(8) Uani 1 1 d . . .
H1 H 0.3794 1.0124 0.5793 0.096 Uiso 1 1 calc R . .
C2 C 0.3568(7) 1.0112(11) 0.4482(8) 0.039(4) Uani 1 1 d . . .
H2 H 0.3639 1.0033 0.4083 0.046 Uiso 1 1 calc R . .
C3 C 0.2534(7) 1.0407(12) 0.4409(8) 0.041(4) Uani 1 1 d . . .
H3A H 0.2581 1.0536 0.3992 0.049 Uiso 1 1 calc R . .
H3B H 0.2312 1.0916 0.4577 0.049 Uiso 1 1 calc R . .
C4 C 0.2237(6) 0.9480(10) 0.4488(7) 0.030(3) Uani 1 1 d . . .
C5 C 0.1739(7) 0.9375(15) 0.4040(9) 0.055(5) Uani 1 1 d . . .
H5A H 0.1866 0.9558 0.3650 0.067 Uiso 1 1 calc R . .
H5B H 0.1626 0.8711 0.4023 0.067 Uiso 1 1 calc R . .
C6 C 0.5788(6) 1.0347(13) 0.4420(8) 0.041(4) Uani 1 1 d . . .
H6 H 0.5711 1.0981 0.4507 0.049 Uiso 1 1 calc R . .
C7 C 0.5773(7) 0.8883(15) 0.4335(10) 0.058(5) Uani 1 1 d . . .
H7 H 0.5654 0.8253 0.4355 0.069 Uiso 1 1 calc R . .
C8 C 0.2639(6) 0.8646(13) 0.4415(8) 0.040(4) Uani 1 1 d . . .
C9 C 0.2813(10) 0.8123(13) 0.4867(8) 0.058(5) Uani 1 1 d . . .
H9 H 0.2646 0.8251 0.5228 0.069 Uiso 1 1 calc R . .
C10 C 0.3210(11) 0.7414(17) 0.4865(12) 0.076(7) Uani 1 1 d . . .
H10 H 0.3306 0.7071 0.5201 0.091 Uiso 1 1 calc R . .
C11 C 0.3466(10) 0.7246(17) 0.4298(12) 0.073(7) Uani 1 1 d . . .
C12 C 0.3294(11) 0.7740(17) 0.3814(11) 0.074(7) Uani 1 1 d . . .
H12 H 0.3454 0.7617 0.3448 0.089 Uiso 1 1 calc R . .
C13 C 0.2889(8) 0.8412(15) 0.3868(8) 0.049(5) Uani 1 1 d . . .
C14 C 0.3720(9) 0.5205(17) 0.5481(11) 0.076(7) Uani 1 1 d D . .
H14 H 0.3841 0.5759 0.5665 0.091 Uiso 1 1 calc R . .
C15 C 0.3738(7) 0.3977(14) 0.4919(10) 0.065(7) Uani 1 1 d D . .
H15 H 0.3848 0.3519 0.4647 0.077 Uiso 1 1 calc R . .
C16 C 0.2757(8) 0.3418(15) 0.5169(12) 0.071(7) Uani 1 1 d . . .
H16A H 0.2666 0.3170 0.5556 0.085 Uiso 1 1 calc R . .
H16B H 0.2836 0.2879 0.4914 0.085 Uiso 1 1 calc R . .
C17 C 0.5879(8) 0.5894(16) 0.4962(8) 0.051(5) Uani 1 1 d . . .
H17 H 0.5902 0.5820 0.5369 0.062 Uiso 1 1 calc R . .
C18 C 0.5602(10) 0.5868(19) 0.4099(12) 0.078(7) Uani 1 1 d . . .
H18 H 0.5380 0.5772 0.3768 0.093 Uiso 1 1 calc R . .
C19 C 0.6778(8) 0.6750(14) 0.4814(9) 0.052(4) Uani 1 1 d . . .
H19A H 0.6720 0.7110 0.5174 0.062 Uiso 1 1 calc R . .
H19B H 0.6899 0.7189 0.4510 0.062 Uiso 1 1 calc R . .
C20 C 0.7227(7) 0.6017(12) 0.4915(7) 0.037(4) Uani 1 1 d . . .
C21 C 0.7382(6) 0.5497(12) 0.4332(8) 0.038(4) Uani 1 1 d . . .
C22 C 0.7696(11) 0.5939(16) 0.3921(10) 0.069(6) Uani 1 1 d . . .
C23 C 0.7782(14) 0.545(3) 0.3365(12) 0.121(13) Uani 1 1 d . . .
H23 H 0.7929 0.5759 0.3039 0.146 Uiso 1 1 calc R . .
C24 C 0.7636(12) 0.450(3) 0.3341(11) 0.087(9) Uani 1 1 d . . .
C25 C 0.7367(11) 0.4107(18) 0.3754(12) 0.076(7) Uani 1 1 d . . .
H25 H 0.7268 0.3469 0.3718 0.091 Uiso 1 1 calc R . .
C26 C 0.7216(8) 0.4594(14) 0.4256(8) 0.051(5) Uani 1 1 d . . .
H26 H 0.6999 0.4297 0.4542 0.061 Uiso 1 1 calc R . .
C27 C 0.366(2) 0.389(3) 0.711(2) 0.158(17) Uiso 1 1 d . . .
H27A H 0.3478 0.4028 0.6738 0.189 Uiso 1 1 calc R . .
H27B H 0.4044 0.4129 0.7069 0.189 Uiso 1 1 calc R . .
C28 C 0.3389(19) 0.449(3) 0.756(2) 0.149(15) Uiso 1 1 d . . .
H28A H 0.3414 0.5145 0.7453 0.224 Uiso 1 1 calc R . .
H28B H 0.3572 0.4392 0.7934 0.224 Uiso 1 1 calc R . .
H28C H 0.3004 0.4305 0.7595 0.224 Uiso 1 1 calc R . .
C29 C 0.315(4) 0.246(5) 0.716(3) 0.28(4) Uiso 1 1 d D . .
H29A H 0.2868 0.2958 0.7131 0.339 Uiso 1 1 calc R . .
H29B H 0.3080 0.2098 0.7515 0.339 Uiso 1 1 calc R . .
C30 C 0.3104(18) 0.180(3) 0.6624(18) 0.149(15) Uiso 1 1 d D . .
H30A H 0.2728 0.1574 0.6587 0.224 Uiso 1 1 calc R . .
H30B H 0.3353 0.1273 0.6674 0.224 Uiso 1 1 calc R . .
H30C H 0.3205 0.2150 0.6276 0.224 Uiso 1 1 calc R . .
C31 C 0.394(3) 0.248(4) 0.768(3) 0.19(2) Uiso 1 1 d . . .
H31A H 0.3748 0.2745 0.8019 0.224 Uiso 1 1 calc R . .
H31B H 0.3875 0.1794 0.7686 0.224 Uiso 1 1 calc R . .
C32 C 0.452(2) 0.263(3) 0.775(2) 0.147(15) Uiso 1 1 d . . .
H32A H 0.4643 0.2325 0.8108 0.220 Uiso 1 1 calc R . .
H32B H 0.4588 0.3305 0.7783 0.220 Uiso 1 1 calc R . .
H32C H 0.4716 0.2377 0.7423 0.220 Uiso 1 1 calc R . .
C33 C 0.6317(16) 0.229(3) 0.5833(18) 0.21(3) Uiso 1 1 d D . .
H33A H 0.5995 0.1869 0.5836 0.249 Uiso 1 1 calc RD . .
H33B H 0.6625 0.1908 0.5688 0.249 Uiso 1 1 calc RD . .
C34 C 0.620(2) 0.297(3) 0.535(2) 0.18(2) Uiso 1 1 d D . .
H34A H 0.6058 0.2627 0.5015 0.269 Uiso 1 1 calc R . .
H34B H 0.6538 0.3291 0.5242 0.269 Uiso 1 1 calc R . .
H34C H 0.5928 0.3426 0.5478 0.269 Uiso 1 1 calc R . .
C35 C 0.6620(15) 0.132(3) 0.670(2) 0.20(2) Uiso 1 1 d D . .
H35A H 0.6464 0.1215 0.7085 0.243 Uiso 1 1 calc R . .
H35B H 0.6483 0.0836 0.6432 0.243 Uiso 1 1 calc RD . .
C36 C 0.7238(14) 0.132(3) 0.6718(18) 0.136(13) Uiso 1 1 d D . .
H36A H 0.7368 0.0679 0.6777 0.203 Uiso 1 1 calc R . .
H36B H 0.7363 0.1714 0.7036 0.203 Uiso 1 1 calc R . .
H36C H 0.7383 0.1560 0.6353 0.203 Uiso 1 1 calc R . .
C37 C 0.595(2) 0.277(3) 0.6671(18) 0.157(17) Uiso 1 1 d D . .
H37A H 0.5698 0.2247 0.6736 0.188 Uiso 1 1 calc R . .
H37B H 0.5781 0.3209 0.6394 0.188 Uiso 1 1 calc R . .
C38 C 0.607(2) 0.331(4) 0.728(2) 0.178(19) Uiso 1 1 d . . .
H38A H 0.5826 0.3064 0.7575 0.267 Uiso 1 1 calc R . .
H38B H 0.6009 0.3978 0.7227 0.267 Uiso 1 1 calc R . .
H38C H 0.6453 0.3201 0.7392 0.267 Uiso 1 1 calc R . .
N1 N 0.3936(6) 0.9962(10) 0.4883(8) 0.049(4) Uani 1 1 d . . .
N2 N 0.3128(6) 1.0413(14) 0.5296(9) 0.063(5) Uani 1 1 d . . .
N3 N 0.3077(6) 1.0387(10) 0.4691(6) 0.044(3) Uiso 1 1 d . . .
N4 N 0.5429(6) 0.9636(11) 0.4507(8) 0.049(4) Uani 1 1 d . . .
N5 N 0.6259(5) 1.0048(12) 0.4198(6) 0.044(4) Uani 1 1 d . . .
N6 N 0.6254(6) 0.9103(11) 0.4150(6) 0.044(3) Uani 1 1 d . . .
N7 N 0.5454(7) 0.5590(11) 0.4636(7) 0.049(4) Uani 1 1 d . . .
N8 N 0.6110(8) 0.6307(16) 0.4079(8) 0.070(5) Uani 1 1 d . . .
N9 N 0.6262(6) 0.6311(10) 0.4640(7) 0.043(3) Uani 1 1 d . . .
N10 N 0.4023(6) 0.4708(12) 0.5089(7) 0.046(4) Uani 1 1 d . . .
N11 N 0.3250(6) 0.4006(10) 0.5212(8) 0.050(4) Uani 1 1 d . . .
N12 N 0.3225(7) 0.4803(15) 0.5573(7) 0.065(5) Uani 1 1 d . . .
N13 N 0.3701(10) 0.2860(16) 0.7161(10) 0.078(6) Uani 1 1 d . . .
N14 N 0.6443(8) 0.2439(15) 0.6445(9) 0.074(5) Uani 1 1 d . . .
O1 O 0.4715(5) 0.7850(10) 0.5016(5) 0.051(3) Uani 1 1 d . . .
O2 O 0.4970(6) 0.4562(8) 0.6229(6) 0.047(3) Uani 1 1 d . . .
O1W O 0.7232(5) 0.3882(9) 0.6265(7) 0.063(4) Uani 1 1 d . . .
O3 O 0.6918(5) 0.5634(9) 0.6782(6) 0.052(3) Uani 1 1 d . . .
O2W O 0.4324(13) 0.2766(19) 0.6133(13) 0.142(10) Uiso 1 1 d . . .
O4 O 0.5535(6) 0.4696(8) 0.8363(5) 0.050(3) Uani 1 1 d . . .
O5 O 0.5856(7) 0.8059(10) 0.9428(5) 0.063(4) Uani 1 1 d . . .
O6 O 0.5586(6) 1.1103(9) 0.8306(6) 0.052(3) Uani 1 1 d . . .
O7 O 0.3512(5) 0.9958(8) 0.7706(6) 0.049(3) Uani 1 1 d . . .
O8 O 0.4971(6) 1.0976(9) 0.6015(6) 0.057(4) Uani 1 1 d . . .
O9 O 0.6626(6) 0.8900(9) 0.5582(6) 0.058(4) Uani 1 1 d . . .
O10 O 0.7227(5) 0.8977(9) 0.7876(6) 0.051(3) Uani 1 1 d . . .
O11 O 0.3783(6) 0.6981(10) 0.8836(5) 0.052(3) Uani 1 1 d . . .
O12 O 0.3217(6) 0.6842(10) 0.6715(7) 0.063(4) Uani 1 1 d . . .
O13 O 0.4064(7) 0.7523(10) 0.6026(6) 0.059(4) Uani 1 1 d . . .
O14 O 0.5601(5) 0.7934(8) 0.5809(5) 0.043(3) Uani 1 1 d . . .
O15 O 0.6699(5) 0.8940(8) 0.6777(6) 0.050(3) Uani 1 1 d . . .
O16 O 0.6255(6) 0.8040(8) 0.8252(6) 0.053(3) Uani 1 1 d . . .
O17 O 0.4859(6) 0.7655(9) 0.8942(6) 0.052(3) Uani 1 1 d . . .
O18 O 0.5717(6) 0.6535(9) 0.8695(6) 0.055(3) Uani 1 1 d . . .
O19 O 0.4696(6) 0.5990(8) 0.8399(6) 0.054(3) Uani 1 1 d . . .
O20 O 0.4632(6) 1.0167(11) 0.7968(5) 0.060(4) Uani 1 1 d . . .
O21 O 0.4153(6) 0.8485(8) 0.8150(5) 0.050(3) Uani 1 1 d . . .
O22 O 0.3849(6) 0.8416(8) 0.7041(5) 0.050(3) Uani 1 1 d . . .
O23 O 0.4313(5) 1.0146(9) 0.6861(5) 0.050(3) Uani 1 1 d . . .
O24 O 0.3985(7) 0.6852(9) 0.7629(6) 0.057(4) Uani 1 1 d . . .
O25 O 0.6074(5) 0.6026(11) 0.7601(5) 0.055(3) Uani 1 1 d . . .
O26 O 0.6840(7) 0.7322(8) 0.7373(6) 0.054(4) Uani 1 1 d . . .
O27 O 0.6532(6) 0.7279(8) 0.6254(5) 0.048(3) Uani 1 1 d . . .
O28 O 0.5743(5) 0.9542(10) 0.6316(6) 0.055(3) Uani 1 1 d . . .
O29 O 0.4930(5) 0.6381(9) 0.5794(6) 0.047(3) Uani 1 1 d . . .
O30 O 0.4760(5) 0.9039(8) 0.6017(6) 0.052(4) Uani 1 1 d . . .
O31 O 0.5776(5) 0.5952(10) 0.6501(5) 0.051(3) Uani 1 1 d . . .
O32 O 0.4226(5) 0.5921(8) 0.6633(5) 0.047(3) Uani 1 1 d . . .
O33 O 0.5427(5) 0.9173(9) 0.8517(7) 0.058(4) Uani 1 1 d . . .
O34 O 0.5361(5) 1.0672(9) 0.7143(5) 0.045(3) Uani 1 1 d . . .
O35 O 0.6125(5) 0.9627(8) 0.7680(5) 0.044(3) Uani 1 1 d . . .
O36 O 0.5053(5) 0.5483(10) 0.7312(5) 0.052(3) Uani 1 1 d . . .
O37 O 0.5894(5) 0.7861(8) 0.7026(5) 0.045(3) Uani 1 1 d . . .
O38 O 0.4866(4) 0.7308(7) 0.6754(5) 0.035(2) Uani 1 1 d . . .
O39 O 0.5026(4) 0.8980(7) 0.7273(5) 0.033(2) Uani 1 1 d . . .
O40 O 0.5165(4) 0.7389(9) 0.7877(5) 0.041(3) Uani 1 1 d . . .
O41 O 0.2005(5) 0.9396(8) 0.5061(5) 0.041(3) Uani 1 1 d . . .
H41 H 0.1781 0.9829 0.5115 0.062 Uiso 1 1 calc R . .
O42 O 0.7019(5) 0.5395(10) 0.5325(5) 0.049(3) Uani 1 1 d . . .
H42 H 0.6944 0.5686 0.5628 0.073 Uiso 1 1 calc R . .

loop_
_atom_site_aniso_label
_atom_site_aniso_U_11
_atom_site_aniso_U_22
_atom_site_aniso_U_33
_atom_site_aniso_U_23
_atom_site_aniso_U_13
_atom_site_aniso_U_12
Cu1 0.0256(12) 0.095(2) 0.0753(17) -0.0093(15) 0.0030(12) -0.0064(13)
Cu2 0.0139(10) 0.0686(15) 0.0833(17) 0.0207(13) 0.0001(10) 0.0025(10)
W1 0.0152(3) 0.0356(3) 0.0423(3) -0.0026(3) -0.0028(2) -0.0041(2)
W2 0.0178(3) 0.0299(3) 0.0365(3) 0.0008(2) -0.0017(2) 0.0056(2)
W3 0.0362(4) 0.0251(3) 0.0418(3) 0.0100(2) -0.0074(3) -0.0017(3)
W4 0.0207(3) 0.0311(3) 0.0369(3) 0.0023(2) 0.0044(2) -0.0040(2)
W5 0.0313(4) 0.0337(3) 0.0474(4) 0.0043(3) 0.0145(3) 0.0005(3)
W6 0.0375(4) 0.0254(3) 0.0357(3) -0.0038(2) -0.0007(3) -0.0077(3)
W7 0.0406(4) 0.0341(3) 0.0320(3) -0.0005(3) -0.0129(3) 0.0026(3)
W8 0.0326(3) 0.0236(3) 0.0372(3) -0.0037(2) -0.0050(3) -0.0013(2)
W9 0.0259(3) 0.0262(3) 0.0471(3) 0.0123(3) -0.0089(3) -0.0008(2)
W10 0.0184(3) 0.0348(3) 0.0504(4) -0.0008(3) -0.0099(3) -0.0032(2)
W11 0.0370(4) 0.0362(3) 0.0294(3) -0.0011(3) -0.0082(3) 0.0036(3)
W12 0.0226(3) 0.0377(3) 0.0418(3) 0.0021(3) 0.0028(2) 0.0106(3)
Si1 0.0145(16) 0.0161(13) 0.0245(15) 0.0017(12) -0.0032(13) 0.0022(13)
F1 0.093(13) 0.118(14) 0.171(19) -0.045(13) -0.016(12) 0.068(11)
F2 0.093(11) 0.100(10) 0.065(8) 0.010(7) 0.042(7) 0.032(9)
F3 0.071(11) 0.144(15) 0.135(14) 0.038(12) 0.017(10) -0.058(11)
F4 0.19(2) 0.22(2) 0.082(12) -0.060(13) 0.049(13) 0.039(19)
C1 0.029(11) 0.14(2) 0.071(14) -0.041(15) -0.007(9) 0.033(13)
C2 0.022(8) 0.034(7) 0.060(10) 0.013(7) 0.005(7) 0.003(7)
C3 0.024(8) 0.048(9) 0.051(9) -0.002(8) -0.011(7) 0.003(8)
C4 0.011(7) 0.036(7) 0.044(8) -0.002(6) -0.005(6) 0.002(6)
C5 0.015(8) 0.081(13) 0.070(12) -0.037(11) -0.012(8) 0.020(9)
C6 0.006(7) 0.049(9) 0.069(11) 0.000(9) -0.008(7) 0.007(7)
C7 0.020(9) 0.055(11) 0.098(16) -0.011(11) -0.003(9) 0.005(9)
C8 0.019(8) 0.058(10) 0.045(9) -0.009(8) 0.004(7) -0.006(7)
C9 0.090(17) 0.039(8) 0.043(10) 0.000(8) 0.012(10) 0.016(10)
C10 0.063(16) 0.067(13) 0.098(19) 0.009(13) -0.027(14) 0.027(12)
C11 0.045(13) 0.073(14) 0.100(18) -0.041(13) -0.014(12) 0.034(11)
C12 0.074(17) 0.076(15) 0.074(15) -0.016(12) 0.022(13) 0.028(13)
C13 0.033(9) 0.073(12) 0.040(9) -0.003(9) 0.016(7) 0.024(9)
C14 0.033(11) 0.110(19) 0.084(16) -0.039(14) -0.015(10) 0.004(12)
C15 0.011(8) 0.072(13) 0.111(17) -0.057(13) -0.019(9) 0.023(9)
C16 0.032(11) 0.063(12) 0.118(19) 0.034(13) -0.033(12) -0.017(10)
C17 0.037(10) 0.081(14) 0.037(9) -0.017(9) -0.005(7) -0.006(10)
C18 0.047(14) 0.096(18) 0.090(18) -0.021(14) -0.008(12) -0.036(13)
C19 0.039(11) 0.056(11) 0.060(11) -0.005(9) -0.004(9) 0.004(9)
C20 0.025(8) 0.042(8) 0.045(9) 0.000(7) 0.008(7) 0.002(7)
C21 0.008(7) 0.046(8) 0.060(10) 0.011(8) 0.006(7) 0.002(6)
C22 0.073(16) 0.065(13) 0.068(14) 0.035(11) 0.010(11) -0.003(12)
C23 0.11(3) 0.20(4) 0.053(15) 0.01(2) 0.048(15) -0.05(3)
C24 0.063(16) 0.14(3) 0.057(14) -0.041(16) 0.020(12) 0.033(18)
C25 0.060(16) 0.071(14) 0.098(19) -0.034(14) 0.000(14) 0.014(13)
C26 0.043(11) 0.059(11) 0.051(10) 0.003(9) 0.021(8) 0.015(9)
N1 0.025(7) 0.043(8) 0.078(11) 0.020(8) 0.001(7) 0.003(6)
N2 0.012(7) 0.090(12) 0.089(12) -0.030(10) -0.004(7) 0.014(8)
N4 0.018(7) 0.051(8) 0.079(11) 0.020(8) -0.015(7) -0.010(7)
N5 0.016(7) 0.069(10) 0.047(8) 0.023(7) -0.003(6) 0.001(7)
N6 0.029(8) 0.059(9) 0.043(8) -0.001(7) -0.001(6) -0.012(7)
N7 0.038(9) 0.054(9) 0.054(9) -0.014(7) -0.003(7) -0.006(7)
N8 0.048(11) 0.105(15) 0.058(10) 0.008(10) -0.009(8) -0.021(11)
N9 0.015(6) 0.048(8) 0.065(9) -0.011(7) -0.013(6) -0.001(6)
N10 0.018(7) 0.064(9) 0.058(9) -0.011(8) 0.003(6) 0.008(7)
N11 0.025(8) 0.041(7) 0.083(11) 0.000(8) -0.009(7) 0.000(6)
N12 0.033(9) 0.111(15) 0.050(9) -0.030(9) 0.005(7) -0.014(10)
N13 0.069(14) 0.087(14) 0.078(14) -0.008(10) -0.008(11) -0.002(12)
N14 0.053(12) 0.078(12) 0.090(14) 0.008(12) 0.024(11) -0.009(10)
O1 0.037(7) 0.077(10) 0.040(7) 0.000(6) -0.003(5) -0.007(7)
O2 0.053(8) 0.039(6) 0.050(7) -0.006(5) 0.012(6) -0.007(6)
O1W 0.027(7) 0.052(7) 0.112(12) 0.003(8) -0.003(7) 0.002(6)
O3 0.039(7) 0.064(8) 0.054(7) 0.002(6) -0.002(6) 0.033(6)
O4 0.069(9) 0.032(6) 0.049(7) 0.022(5) 0.001(6) 0.007(6)
O5 0.096(12) 0.066(8) 0.025(6) -0.007(6) -0.008(6) 0.022(8)
O6 0.057(9) 0.041(6) 0.058(7) -0.018(6) 0.004(6) -0.011(6)
O7 0.036(7) 0.051(7) 0.060(8) -0.004(6) 0.000(6) 0.022(6)
O8 0.043(8) 0.050(7) 0.079(9) 0.034(7) -0.012(7) 0.013(6)
O9 0.058(9) 0.050(7) 0.064(8) -0.006(6) 0.037(7) -0.023(7)
O10 0.028(6) 0.048(6) 0.076(9) -0.007(6) -0.015(6) 0.008(6)
O11 0.043(8) 0.069(8) 0.045(7) 0.012(6) 0.014(6) -0.017(7)
O12 0.038(8) 0.054(7) 0.096(11) 0.013(8) -0.023(7) -0.005(6)
O13 0.075(11) 0.053(7) 0.048(8) 0.012(6) -0.006(7) 0.016(7)
O14 0.041(7) 0.040(6) 0.049(7) -0.012(5) 0.005(6) -0.009(5)
O15 0.047(8) 0.035(6) 0.067(8) -0.005(6) -0.015(6) -0.002(6)
O16 0.058(9) 0.041(6) 0.059(8) 0.024(6) 0.002(7) 0.003(6)
O17 0.050(8) 0.044(7) 0.062(8) -0.014(6) -0.006(6) 0.005(6)
O18 0.046(8) 0.051(7) 0.067(8) -0.015(6) -0.002(7) 0.000(6)
O19 0.057(9) 0.037(6) 0.068(8) -0.006(6) 0.007(7) 0.001(6)
O20 0.045(8) 0.096(11) 0.039(7) 0.020(7) -0.018(6) -0.014(8)
O21 0.071(10) 0.033(6) 0.047(7) -0.004(5) -0.011(6) 0.006(6)
O22 0.085(11) 0.031(5) 0.035(6) 0.003(4) -0.005(6) -0.004(6)
O23 0.049(8) 0.067(8) 0.034(6) 0.007(6) -0.005(5) -0.017(7)
O24 0.090(11) 0.038(6) 0.043(7) 0.003(6) -0.005(7) 0.013(7)
O25 0.041(7) 0.085(9) 0.038(6) 0.013(7) -0.002(5) -0.022(7)
O26 0.085(11) 0.030(5) 0.048(7) 0.001(5) -0.008(7) 0.005(6)
O27 0.061(9) 0.038(6) 0.046(7) -0.010(5) -0.024(6) 0.014(6)
O28 0.026(6) 0.060(8) 0.079(9) -0.008(7) -0.005(6) 0.004(6)
O29 0.042(7) 0.047(7) 0.052(7) 0.003(6) 0.004(6) 0.002(6)
O30 0.018(6) 0.047(6) 0.091(10) -0.036(7) -0.026(6) 0.004(5)
O31 0.045(7) 0.080(9) 0.027(5) 0.004(6) -0.006(5) -0.033(7)
O32 0.048(8) 0.045(6) 0.048(7) 0.014(5) 0.014(6) 0.020(6)
O33 0.025(7) 0.056(8) 0.092(10) 0.017(7) 0.015(6) 0.020(6)
O34 0.025(6) 0.063(7) 0.046(7) 0.005(6) -0.002(5) -0.010(6)
O35 0.040(7) 0.039(6) 0.052(7) 0.017(5) 0.001(5) 0.017(5)
O36 0.038(7) 0.075(8) 0.043(7) 0.014(6) -0.003(5) -0.025(7)
O37 0.032(7) 0.057(7) 0.045(7) 0.003(5) 0.001(5) -0.017(6)
O38 0.023(5) 0.041(6) 0.040(6) 0.006(5) -0.004(4) 0.012(5)
O39 0.020(5) 0.042(5) 0.038(5) -0.003(5) 0.006(4) 0.005(5)
O40 0.014(5) 0.066(7) 0.044(6) 0.005(6) 0.001(5) -0.013(5)
O41 0.035(6) 0.046(6) 0.044(6) -0.002(5) 0.014(5) -0.003(5)
O42 0.037(7) 0.070(8) 0.039(6) 0.004(6) 0.006(5) 0.019(6)

loop_
_atom_type_symbol
_atom_type_description
_atom_type_scat_dispersion_real
_atom_type_scat_dispersion_imag
_atom_type_scat_source
C C 0.0033 0.0016 'International Tables Vol C Tables 4.2.6.8 and 6.1.1.4'
H H 0.0000 0.0000 'International Tables Vol C Tables 4.2.6.8 and 6.1.1.4'
N N 0.0061 0.0033 'International Tables Vol C Tables 4.2.6.8 and 6.1.1.4'
O O 0.0106 0.0060 'International Tables Vol C Tables 4.2.6.8 and 6.1.1.4'
Cu Cu 0.3201 1.2651 'International Tables Vol C Tables 4.2.6.8 and 6.1.1.4'
W W -0.8490 6.8722 'International Tables Vol C Tables 4.2.6.8 and 6.1.1.4'
Si Si 0.0817 0.0704 'International Tables Vol C Tables 4.2.6.8 and 6.1.1.4'
F F 0.0171 0.0103 'International Tables Vol C Tables 4.2.6.8 and 6.1.1.4'

loop_
_geom_angle_atom_site_label_1
_geom_angle_atom_site_label_2
_geom_angle_atom_site_label_3
_geom_angle
_geom_angle_site_symmetry_1
_geom_angle_site_symmetry_3
_geom_angle_publ_flag
N7 Cu1 N10 175.2(7) . . ?
N4 Cu2 N1 169.6(7) . . ?
O12 W1 O22 102.2(7) . . ?
O12 W1 O24 100.9(7) . . ?
O22 W1 O24 86.7(5) . . ?
O12 W1 O13 98.2(7) . . ?
O22 W1 O13 89.6(5) . . ?
O24 W1 O13 160.8(7) . . ?
O12 W1 O32 98.7(7) . . ?
O22 W1 O32 159.1(6) . . ?
O24 W1 O32 88.9(5) . . ?
O13 W1 O32 87.9(5) . . ?
O12 W1 O38 166.1(6) . . ?
O22 W1 O38 88.6(5) . . ?
O24 W1 O38 88.3(6) . . ?
O13 W1 O38 72.8(5) . . ?
O32 W1 O38 70.9(5) . . ?
O3 W2 O25 103.2(6) . . ?
O3 W2 O27 100.4(6) . . ?
O25 W2 O27 156.4(6) . . ?
O3 W2 O26 98.4(6) . . ?
O25 W2 O26 88.1(6) . . ?
O27 W2 O26 88.1(5) . . ?
O3 W2 O31 103.8(7) . . ?
O25 W2 O31 86.5(5) . . ?
O27 W2 O31 88.3(5) . . ?
O26 W2 O31 157.8(6) . . ?
O3 W2 O37 165.9(6) . . ?
O25 W2 O37 86.6(6) . . ?
O27 W2 O37 70.0(5) . . ?
O26 W2 O37 71.5(5) . . ?
O31 W2 O37 86.7(5) . . ?
O4 W3 O25 106.0(6) . . ?
O4 W3 O18 97.9(6) . . ?
O25 W3 O18 90.6(6) . . ?
O4 W3 O19 96.6(6) . . ?
O25 W3 O19 157.3(6) . . ?
O18 W3 O19 86.2(6) . . ?
O4 W3 O36 104.2(6) . . ?
O25 W3 O36 86.6(5) . . ?
O18 W3 O36 157.7(6) . . ?
O19 W3 O36 87.9(6) . . ?
O4 W3 O40 164.3(5) . . ?
O25 W3 O40 86.5(5) . . ?
O18 W3 O40 72.0(5) . . ?
O19 W3 O40 71.2(4) . . ?
O36 W3 O40 85.7(5) . . ?
O9 W4 O28 106.0(7) . . ?
O9 W4 O15 98.8(6) . . ?
O28 W4 O15 89.8(6) . . ?
O9 W4 O14 105.3(6) . . ?
O28 W4 O14 85.6(5) . . ?
O15 W4 O14 155.7(6) . . ?
O9 W4 O27 99.1(7) . . ?
O28 W4 O27 154.8(6) . . ?
O15 W4 O27 87.8(5) . . ?
O14 W4 O27 86.4(5) . . ?
O9 W4 O37 165.5(6) . . ?
O28 W4 O37 85.6(5) . . ?
O15 W4 O37 72.0(5) . . ?
O14 W4 O37 83.9(5) . . ?
O27 W4 O37 69.8(5) . . ?
O11 W5 O24 102.5(7) . . ?
O11 W5 O21 100.3(6) . . ?
O24 W5 O21 86.7(5) . . ?
O11 W5 O19 100.2(6) . . ?
O24 W5 O19 91.2(6) . . ?
O21 W5 O19 159.4(6) . . ?
O11 W5 O17 96.9(6) . . ?
O24 W5 O17 160.5(6) . . ?
O21 W5 O17 88.9(5) . . ?
O19 W5 O17 86.2(6) . . ?
O11 W5 O40 166.9(5) . . ?
O24 W5 O40 88.9(6) . . ?
O21 W5 O40 86.6(5) . . ?
O19 W5 O40 72.8(5) . . ?
O17 W5 O40 71.9(5) . . ?
O2 W6 O36 104.1(6) . . ?
O2 W6 O31 103.7(6) . . ?
O36 W6 O31 90.1(5) . . ?
O2 W6 O29 97.6(6) . . ?
O36 W6 O29 158.0(6) . . ?
O31 W6 O29 88.7(5) . . ?
O2 W6 O32 98.8(6) . . ?
O36 W6 O32 87.0(5) . . ?
O31 W6 O32 157.4(6) . . ?
O29 W6 O32 85.7(5) . . ?
O2 W6 O38 164.6(5) . . ?
O36 W6 O38 86.3(5) . . ?
O31 W6 O38 87.4(5) . . ?
O29 W6 O38 71.7(5) . . ?
O32 W6 O38 70.0(5) . . ?
O1 W7 O14 103.0(6) . . ?
O1 W7 O30 102.8(6) . . ?
O14 W7 O30 86.1(5) . . ?
O1 W7 O29 99.1(6) . . ?
O14 W7 O29 90.6(5) . . ?
O30 W7 O29 158.0(6) . . ?
O1 W7 O13 100.4(6) . . ?
O14 W7 O13 156.6(5) . . ?
O30 W7 O13 88.1(5) . . ?
O29 W7 O13 86.4(5) . . ?
O1 W7 O38 167.4(5) . . ?
O14 W7 O38 85.8(5) . . ?
O30 W7 O38 86.6(5) . . ?
O29 W7 O38 71.5(5) . . ?
O13 W7 O38 71.3(4) . . ?
O6 W8 O33 102.1(7) . . ?
O6 W8 O35 104.3(6) . . ?
O33 W8 O35 87.3(5) . . ?
O6 W8 O20 99.8(7) . . ?
O33 W8 O20 89.5(5) . . ?
O35 W8 O20 155.8(6) . . ?
O6 W8 O34 99.1(6) . . ?
O33 W8 O34 158.8(6) . . ?
O35 W8 O34 87.0(5) . . ?
O20 W8 O34 87.4(5) . . ?
O6 W8 O39 165.4(5) . . ?
O33 W8 O39 88.5(5) . . ?
O35 W8 O39 86.0(5) . . ?
O20 W8 O39 69.9(5) . . ?
O34 W8 O39 70.8(4) . . ?
O8 W9 O30 102.4(7) . . ?
O8 W9 O28 104.8(6) . . ?
O30 W9 O28 85.9(5) . . ?
O8 W9 O34 99.7(6) . . ?
O30 W9 O34 157.9(6) . . ?
O28 W9 O34 87.3(5) . . ?
O8 W9 O23 98.3(6) . . ?
O30 W9 O23 89.8(5) . . ?
O28 W9 O23 156.9(6) . . ?
O34 W9 O23 88.2(5) . . ?
O8 W9 O39 166.7(6) . . ?
O30 W9 O39 86.9(5) . . ?
O28 W9 O39 85.2(5) . . ?
O34 W9 O39 71.5(4) . . ?
O23 W9 O39 71.9(4) . . ?
O10 W10 O16 104.2(7) . . ?
O10 W10 O35 105.2(6) . . ?
O16 W10 O35 87.8(5) . . ?
O10 W10 O26 98.7(6) . . ?
O16 W10 O26 87.7(6) . . ?
O35 W10 O26 156.0(6) . . ?
O10 W10 O15 100.5(6) . . ?
O16 W10 O15 155.2(6) . . ?
O35 W10 O15 87.7(5) . . ?
O26 W10 O15 86.6(5) . . ?
O10 W10 O37 165.0(5) . . ?
O16 W10 O37 85.6(5) . . ?
O35 W10 O37 86.2(5) . . ?
O26 W10 O37 70.0(5) . . ?
O15 W10 O37 69.8(5) . . ?
O5 W11 O16 105.0(7) . . ?
O5 W11 O33 101.9(7) . . ?
O16 W11 O33 87.0(5) . . ?
O5 W11 O17 96.8(7) . . ?
O16 W11 O17 158.2(6) . . ?
O33 W11 O17 90.4(5) . . ?
O5 W11 O18 97.6(6) . . ?
O16 W11 O18 88.4(6) . . ?
O33 W11 O18 160.5(6) . . ?
O17 W11 O18 86.8(6) . . ?
O5 W11 O40 166.1(6) . . ?
O16 W11 O40 85.3(5) . . ?
O33 W11 O40 87.7(6) . . ?
O17 W11 O40 72.9(5) . . ?
O18 W11 O40 73.1(5) . . ?
O7 W12 O21 101.7(6) . . ?
O7 W12 O22 101.3(6) . . ?
O21 W12 O22 87.6(5) . . ?
O7 W12 O20 100.7(7) . . ?
O21 W12 O20 88.5(5) . . ?
O22 W12 O20 158.0(6) . . ?
O7 W12 O23 98.4(6) . . ?
O21 W12 O23 159.9(6) . . ?
O22 W12 O23 89.9(5) . . ?
O20 W12 O23 86.4(5) . . ?
O7 W12 O39 166.8(5) . . ?
O21 W12 O39 87.9(5) . . ?
O22 W12 O39 88.0(5) . . ?
O20 W12 O39 70.2(5) . . ?
O23 W12 O39 72.1(5) . . ?
O37 Si1 O38 109.4(6) . . ?
O37 Si1 O40 111.3(6) . . ?
O38 Si1 O40 109.1(6) . . ?
O37 Si1 O39 109.8(6) . . ?
O38 Si1 O39 109.1(6) . . ?
O40 Si1 O39 108.1(6) . . ?
N2 C1 N1 110(2) . . ?
N1 C2 N3 113.7(17) . . ?
N3 C3 C4 111.0(14) . . ?
O41 C4 C3 111.7(13) . . ?
O41 C4 C8 106.4(12) . . ?
C3 C4 C8 110.8(13) . . ?
O41 C4 C5 106.7(13) . . ?
C3 C4 C5 111.5(14) . . ?
C8 C4 C5 109.6(13) . . ?
N5 C5 C4 112.8(13) 4_475 . ?
N5 C6 N4 112.0(16) . . ?
N6 C7 N4 116.5(18) . . ?
C9 C8 C13 114.6(16) . . ?
C9 C8 C4 122.5(15) . . ?
C13 C8 C4 122.7(16) . . ?
C8 C9 C10 128(2) . . ?
C9 C10 C11 114(2) . . ?
F1 C11 C12 121(2) . . ?
F1 C11 C10 118(2) . . ?
C12 C11 C10 120.6(19) . . ?
C13 C12 C11 120(2) . . ?
F2 C13 C12 119.6(17) . . ?
F2 C13 C8 117.2(15) . . ?
C12 C13 C8 122.8(19) . . ?
N12 C14 N10 111.5(17) . . ?
N10 C15 N11 106.7(14) . . ?
N11 C16 C20 112.8(15) . 4_465 ?
N9 C17 N7 111.5(16) . . ?
N7 C18 N8 114(2) . . ?
N9 C19 C20 111.3(15) . . ?
O42 C20 C19 106.2(14) . . ?
O42 C20 C21 111.5(13) . . ?
C19 C20 C21 111.2(14) . . ?
O42 C20 C16 110.9(16) . 4_565 ?
C19 C20 C16 106.3(14) . 4_565 ?
C21 C20 C16 110.5(14) . 4_565 ?
C26 C21 C22 120.7(19) . . ?
C26 C21 C20 118.9(14) . . ?
C22 C21 C20 120.3(17) . . ?
F3 C22 C21 125(2) . . ?
F3 C22 C23 117(2) . . ?
C21 C22 C23 117(2) . . ?
C24 C23 C22 117(2) . . ?
C25 C24 F4 121(3) . . ?
C25 C24 C23 121(2) . . ?
F4 C24 C23 117(3) . . ?
C24 C25 C26 122(3) . . ?
C21 C26 C25 120(2) . . ?
N13 C27 C28 122(4) . . ?
N13 C29 C30 108(5) . . ?
C32 C31 N13 116(5) . . ?
N14 C33 C34 132(4) . . ?
C36 C35 N14 105(3) . . ?
N14 C37 C38 109(4) . . ?
C2 N1 C1 103.4(16) . . ?
C2 N1 Cu2 125.5(14) . . ?
C1 N1 Cu2 130.5(14) . . ?
C1 N2 N3 106.5(17) . . ?
C2 N3 N2 106.6(15) . . ?
C2 N3 C3 130.0(16) . . ?
N2 N3 C3 121.2(15) . . ?
C6 N4 C7 98.4(15) . . ?
C6 N4 Cu2 127.6(13) . . ?
C7 N4 Cu2 133.9(13) . . ?
C6 N5 N6 110.1(14) . . ?
C6 N5 C5 126.9(17) . 4_575 ?
N6 N5 C5 122.9(16) . 4_575 ?
C7 N6 N5 103.0(16) . . ?
C18 N7 C17 102.3(17) . . ?
C18 N7 Cu1 127.3(14) . . ?
C17 N7 Cu1 129.5(14) . . ?
N9 N8 C18 102.4(18) . . ?
C17 N9 N8 110.0(15) . . ?
C17 N9 C19 129.7(16) . . ?
N8 N9 C19 120.2(16) . . ?
C15 N10 C14 108.9(16) . . ?
C15 N10 Cu1 129.9(13) . . ?
C14 N10 Cu1 121.2(14) . . ?
C15 N11 N12 110.7(14) . . ?
C15 N11 C16 131.2(18) . . ?
N12 N11 C16 117.8(18) . . ?
C14 N12 N11 102.2(15) . . ?
C31 N13 C29 103(4) . . ?
C31 N13 C27 118(3) . . ?
C29 N13 C27 110(4) . . ?
C37 N14 C33 103(2) . . ?
C37 N14 C35 114(3) . . ?
C33 N14 C35 104(2) . . ?
W1 O13 W7 123.0(7) . . ?
W7 O14 W4 151.4(7) . . ?
W4 O15 W10 125.8(7) . . ?
W10 O16 W11 150.4(7) . . ?
W11 O17 W5 122.1(7) . . ?
W3 O18 W11 123.2(7) . . ?
W5 O19 W3 123.9(7) . . ?
W8 O20 W12 127.3(9) . . ?
W12 O21 W5 146.9(7) . . ?
W1 O22 W12 147.7(8) . . ?
W12 O23 W9 123.4(7) . . ?
W5 O24 W1 147.8(8) . . ?
W2 O25 W3 151.1(8) . . ?
W2 O26 W10 126.1(8) . . ?
W2 O27 W4 126.6(7) . . ?
W4 O28 W9 152.7(8) . . ?
W6 O29 W7 124.4(7) . . ?
W9 O30 W7 149.2(6) . . ?
W6 O31 W2 147.6(7) . . ?
W1 O32 W6 125.7(7) . . ?
W8 O33 W11 147.4(8) . . ?
W9 O34 W8 124.7(6) . . ?
W10 O35 W8 149.4(7) . . ?
W6 O36 W3 147.8(7) . . ?
Si1 O37 W4 124.6(7) . . ?
Si1 O37 W2 123.7(6) . . ?
W4 O37 W2 93.4(4) . . ?
Si1 O37 W10 121.6(6) . . ?
W4 O37 W10 92.4(4) . . ?
W2 O37 W10 92.4(4) . . ?
Si1 O38 W1 124.3(6) . . ?
Si1 O38 W6 122.9(5) . . ?
W1 O38 W6 93.4(4) . . ?
Si1 O38 W7 122.4(6) . . ?
W1 O38 W7 92.9(4) . . ?
W6 O38 W7 92.4(4) . . ?
Si1 O39 W9 123.6(6) . . ?
Si1 O39 W12 123.5(6) . . ?
W9 O39 W12 92.7(4) . . ?
Si1 O39 W8 122.8(6) . . ?
W9 O39 W8 93.0(4) . . ?
W12 O39 W8 92.6(4) . . ?
Si1 O40 W5 124.8(6) . . ?
Si1 O40 W11 124.3(6) . . ?
W5 O40 W11 93.1(4) . . ?
Si1 O40 W3 121.6(7) . . ?
W5 O40 W3 92.2(4) . . ?
W11 O40 W3 91.7(4) . . ?

loop_
_geom_bond_atom_site_label_1
_geom_bond_atom_site_label_2
_geom_bond_distance
_geom_bond_site_symmetry_2
_geom_bond_publ_flag
Cu1 N7 1.874(16) . ?
Cu1 N10 1.913(15) . ?
Cu2 N4 1.843(15) . ?
Cu2 N1 1.876(15) . ?
W1 O12 1.692(13) . ?
W1 O22 1.876(11) . ?
W1 O24 1.897(13) . ?
W1 O13 1.919(13) . ?
W1 O32 1.921(11) . ?
W1 O38 2.338(11) . ?
W2 O3 1.691(11) . ?
W2 O25 1.878(12) . ?
W2 O27 1.897(13) . ?
W2 O26 1.909(13) . ?
W2 O31 1.917(11) . ?
W2 O37 2.350(13) . ?
W3 O4 1.673(10) . ?
W3 O25 1.894(12) . ?
W3 O18 1.932(13) . ?
W3 O19 1.943(14) . ?
W3 O36 1.958(12) . ?
W3 O40 2.398(13) . ?
W4 O9 1.684(11) . ?
W4 O28 1.867(13) . ?
W4 O15 1.893(12) . ?
W4 O14 1.895(12) . ?
W4 O27 1.923(11) . ?
W4 O37 2.341(11) . ?
W5 O11 1.686(12) . ?
W5 O24 1.886(13) . ?
W5 O21 1.916(11) . ?
W5 O19 1.925(12) . ?
W5 O17 1.982(13) . ?
W5 O40 2.341(10) . ?
W6 O2 1.708(12) . ?
W6 O36 1.822(12) . ?
W6 O31 1.866(12) . ?
W6 O29 1.929(12) . ?
W6 O32 1.930(12) . ?
W6 O38 2.369(11) . ?
W7 O1 1.687(12) . ?
W7 O14 1.870(13) . ?
W7 O30 1.918(11) . ?
W7 O29 1.939(12) . ?
W7 O13 1.965(16) . ?
W7 O38 2.372(11) . ?
W8 O6 1.680(11) . ?
W8 O33 1.888(13) . ?
W8 O35 1.891(11) . ?
W8 O20 1.903(14) . ?
W8 O34 1.944(12) . ?
W8 O39 2.374(11) . ?
W9 O8 1.678(11) . ?
W9 O30 1.867(10) . ?
W9 O28 1.872(13) . ?
W9 O34 1.926(12) . ?
W9 O23 1.941(13) . ?
W9 O39 2.353(11) . ?
W10 O10 1.681(12) . ?
W10 O16 1.871(12) . ?
W10 O35 1.874(11) . ?
W10 O26 1.935(11) . ?
W10 O15 1.952(14) . ?
W10 O37 2.398(12) . ?
W11 O5 1.684(12) . ?
W11 O16 1.889(14) . ?
W11 O33 1.903(12) . ?
W11 O17 1.910(14) . ?
W11 O18 1.941(13) . ?
W11 O40 2.348(11) . ?
W12 O7 1.668(11) . ?
W12 O21 1.893(12) . ?
W12 O22 1.895(11) . ?
W12 O20 1.912(13) . ?
W12 O23 1.927(12) . ?
W12 O39 2.355(10) . ?
Si1 O37 1.624(13) . ?
Si1 O38 1.625(12) . ?
Si1 O40 1.629(12) . ?
Si1 O39 1.633(11) . ?
F1 C11 1.34(2) . ?
F2 C13 1.32(2) . ?
F3 C22 1.24(3) . ?
F4 C24 1.35(2) . ?
C1 N2 1.31(2) . ?
C1 N1 1.43(3) . ?
C2 N1 1.28(2) . ?
C2 N3 1.32(2) . ?
C3 N3 1.45(2) . ?
C3 C4 1.49(2) . ?
C4 O41 1.419(18) . ?
C4 C8 1.52(2) . ?
C4 C5 1.57(2) . ?
C5 N5 1.45(2) 4_475 ?
C6 N5 1.31(2) . ?
C6 N4 1.33(2) . ?
C7 N6 1.26(2) . ?
C7 N4 1.40(2) . ?
C8 C9 1.33(3) . ?
C8 C13 1.42(2) . ?
C9 C10 1.38(3) . ?
C10 C11 1.45(4) . ?
C11 C12 1.36(3) . ?
C12 C13 1.36(3) . ?
C14 N12 1.33(3) . ?
C14 N10 1.34(2) . ?
C15 N10 1.29(2) . ?
C15 N11 1.34(2) . ?
C16 N11 1.44(2) . ?
C16 C20 1.60(2) 4_465 ?
C17 N9 1.31(2) . ?
C17 N7 1.33(2) . ?
C18 N7 1.33(3) . ?
C18 N8 1.36(3) . ?
C19 N9 1.44(2) . ?
C19 C20 1.50(2) . ?
C20 O42 1.37(2) . ?
C20 C21 1.56(2) . ?
C20 C16 1.60(2) 4_565 ?
C21 C26 1.34(3) . ?
C21 C22 1.35(3) . ?
C22 C23 1.45(4) . ?
C23 C24 1.38(4) . ?
C24 C25 1.26(4) . ?
C25 C26 1.38(3) . ?
C27 N13 1.46(4) . ?
C27 C28 1.48(5) . ?
C29 N13 1.45(8) . ?
C29 C30 1.53(8) . ?
C31 C32 1.41(6) . ?
C31 N13 1.42(6) . ?
C33 N14 1.44(5) . ?
C33 C34 1.48(6) . ?
C35 C36 1.48(5) . ?
C35 N14 1.72(4) . ?
C37 N14 1.36(5) . ?
C37 C38 1.59(6) . ?
N2 N3 1.38(2) . ?
N5 N6 1.33(2) . ?
N5 C5 1.45(2) 4_575 ?
N8 N9 1.33(2) . ?
N11 N12 1.39(2) . ?
